data_7212230
loop_
_publ_author_name
'Marivel, Samipillai'
'Braga, Dario'
'Grepioni, Fabrizia'
'Lampronti, Giulio I.'

_publ_section_title
;
 Mechanochemical preparation of adducts (co-crystals and molecular salts)
 of 1,4-diazabicyclo-[2.2.2]-octane with aromatic polycarboxylic acids
;
_journal_issue 7
_journal_name_full CrystEngComm
_journal_page_first 2107
_journal_paper_doi 10.1039/b922915a
_journal_volume 12
_journal_year 2010
_chemical_formula_moiety 'C6 H13 N2, C7 H4 N O4'
_chemical_formula_sum 'C13 H17 N3 O4'
_chemical_formula_weight 279.30
_chemical_name_common 'Dipicolinic acid DABCO'
_chemical_name_systematic
;
?
;
_space_group_IT_number 62
_symmetry_cell_setting orthorhombic
_symmetry_space_group_name_Hall '-P 2ac 2n'
_symmetry_space_group_name_H-M 'P n m a'
_atom_sites_solution_hydrogens geom
_atom_sites_solution_primary direct
_atom_sites_solution_secondary difmap
_audit_creation_method SHELXL-97
_cell_angle_alpha 90.00
_cell_angle_beta 90.00
_cell_angle_gamma 90.00
_cell_formula_units_Z 4
_cell_length_a 10.275(1)
_cell_length_b 7.122(1)
_cell_length_c 17.450(1)
_cell_measurement_reflns_used 4374
_cell_measurement_temperature 293(2)
_cell_measurement_theta_max 28.9265
_cell_measurement_theta_min 2.8553
_cell_volume 1277.0(2)
_computing_cell_refinement
;
CrysAlisPro, Oxford Diffraction Ltd.,
Version 1.171.33.34d (release 27-02-2009 CrysAlis171 .NET)
(compiled Feb 27 2009,15:38:38)
;
_computing_data_collection
;
CrysAlisPro, Oxford Diffraction Ltd.,
Version 1.171.33.34d (release 27-02-2009 CrysAlis171 .NET)
(compiled Feb 27 2009,15:38:38)
;
_computing_data_reduction
;
CrysAlisPro, Oxford Diffraction Ltd.,
Version 1.171.33.34d (release 27-02-2009 CrysAlis171 .NET)
(compiled Feb 27 2009,15:38:38)
;
_computing_structure_refinement 'SHELXL-97 (Sheldrick, 2008)'
_computing_structure_solution 'SHELXS-97 (Sheldrick, 2008)'
_diffrn_ambient_temperature 293(2)
_diffrn_measured_fraction_theta_full 0.998
_diffrn_measured_fraction_theta_max 0.917
_diffrn_measurement_device_type 'Goniometer KM4/Xcalibur, detector: Sapphire3'
_diffrn_measurement_method 'Omega Scan'
_diffrn_radiation_monochromator graphite
_diffrn_radiation_source 'Enhance (Mo) X-ray Source'
_diffrn_radiation_type MoK\a
_diffrn_radiation_wavelength 0.71073
_diffrn_reflns_av_R_equivalents 0.0184
_diffrn_reflns_av_sigmaI/netI 0.0144
_diffrn_reflns_limit_h_max 13
_diffrn_reflns_limit_h_min -13
_diffrn_reflns_limit_k_max 9
_diffrn_reflns_limit_k_min -9
_diffrn_reflns_limit_l_max 19
_diffrn_reflns_limit_l_min -23
_diffrn_reflns_number 7919
_diffrn_reflns_theta_full 25.00
_diffrn_reflns_theta_max 28.99
_diffrn_reflns_theta_min 3.06
_exptl_absorpt_coefficient_mu 0.109
_exptl_absorpt_correction_T_max 1.00000
_exptl_absorpt_correction_T_min 0.98508
_exptl_absorpt_correction_type multi-scan
_exptl_absorpt_process_details
;
CrysAlisPro, Oxford Diffraction Ltd.,
Version 1.171.33.34d (release 27-02-2009 CrysAlis171 .NET)
(compiled Feb 27 2009,15:38:38)
Empirical absorption correction using spherical harmonics,
implemented in SCALE3 ABSPACK scaling algorithm.
;
_exptl_crystal_colour colourless
_exptl_crystal_density_diffrn 1.453
_exptl_crystal_density_method 'not measured'
_exptl_crystal_description needle
_exptl_crystal_F_000 592
_exptl_crystal_size_max 0.38
_exptl_crystal_size_mid 0.24
_exptl_crystal_size_min 0.20
_refine_diff_density_max 0.231
_refine_diff_density_min -0.320
_refine_diff_density_rms 0.059
_refine_ls_extinction_method none
_refine_ls_goodness_of_fit_ref 1.063
_refine_ls_hydrogen_treatment mixed
_refine_ls_matrix_type full
_refine_ls_number_parameters 145
_refine_ls_number_reflns 1671
_refine_ls_number_restraints 0
_refine_ls_restrained_S_all 1.063
_refine_ls_R_factor_all 0.0541
_refine_ls_R_factor_gt 0.0400
_refine_ls_shift/su_max 0.000
_refine_ls_shift/su_mean 0.000
_refine_ls_structure_factor_coef Fsqd
_refine_ls_weighting_details 'calc w=1/[\s^2^(Fo^2^)+(0.0833P)^2^+0.0000P] where P=(Fo^2^+2Fc^2^)/3'
_refine_ls_weighting_scheme calc
_refine_ls_wR_factor_gt 0.1158
_refine_ls_wR_factor_ref 0.1219
_reflns_number_gt 1292
_reflns_number_total 1671
_reflns_threshold_expression >2sigma(I)
_cod_data_source_file b922915a.txt
_cod_data_source_block datam3
_cod_original_sg_symbol_H-M Pnma
_cod_database_code 7212230

loop_
_symmetry_equiv_pos_as_xyz
'x, y, z'
'-x+1/2, -y, z+1/2'
'-x, y+1/2, -z'
'x+1/2, -y+1/2, -z+1/2'
'-x, -y, -z'
'x-1/2, y, -z-1/2'
'x, -y-1/2, z'
'-x-1/2, y-1/2, z-1/2'

loop_
_atom_site_label
_atom_site_type_symbol
_atom_site_fract_x
_atom_site_fract_y
_atom_site_fract_z
_atom_site_U_iso_or_equiv
_atom_site_adp_type
_atom_site_occupancy
_atom_site_symmetry_multiplicity
_atom_site_calc_flag
_atom_site_refinement_flags
C1 C 0.01761(15) 0.2500 0.50891(9) 0.0322(4) Uani 1 2 d S
C2 C -0.08460(16) 0.2500 0.45686(10) 0.0423(5) Uani 1 2 d S
H2 H -0.1704 0.2500 0.4739 0.048(5) Uiso 1 2 calc SR
C3 C -0.05705(19) 0.2500 0.37972(11) 0.0464(5) Uani 1 2 d S
H3 H -0.1236 0.2500 0.3436 0.053(6) Uiso 1 2 calc SR
C4 C 0.07110(18) 0.2500 0.35724(9) 0.0380(4) Uani 1 2 d S
H4 H 0.0925 0.2500 0.3055 0.045(5) Uiso 1 2 calc SR
C5 C 0.16864(15) 0.2500 0.41265(8) 0.0288(4) Uani 1 2 d S
C6 C 0.30957(16) 0.2500 0.38514(8) 0.0347(4) Uani 1 2 d S
C7 C -0.01832(16) 0.2500 0.59297(9) 0.0377(4) Uani 1 2 d S
N1 N 0.14343(12) 0.2500 0.48819(7) 0.0291(3) Uani 1 2 d S
O1 O -0.13228(12) 0.2500 0.61146(7) 0.0657(6) Uani 1 2 d S
O2 O 0.07662(11) 0.2500 0.64146(6) 0.0458(4) Uani 1 2 d S
H2A H 0.0432 0.2500 0.6907 0.050 Uiso 1 2 d S
O3 O 0.39934(11) 0.2500 0.43457(7) 0.0470(4) Uani 1 2 d S
O4 O 0.32830(14) 0.2500 0.31529(7) 0.0602(5) Uani 1 2 d S
C8 C 0.41286(13) 0.0795(2) 0.70249(8) 0.0448(4) Uani 1 1 d .
C9 C 0.36867(12) 0.0785(2) 0.61903(7) 0.0374(3) Uani 1 1 d .
C10 C 0.56606(15) 0.2500 0.58494(9) 0.0392(4) Uani 1 2 d S
C11 C 0.60650(16) 0.2500 0.66903(10) 0.0408(5) Uani 1 2 d S
N2 N 0.48967(12) 0.2500 0.71917(7) 0.0383(4) Uani 1 2 d S
N3 N 0.42036(12) 0.2500 0.58108(8) 0.0321(3) Uani 1 2 d S
H8A H 0.4645(17) -0.032(3) 0.7123(9) 0.068(5) Uiso 1 1 d .
H8B H 0.3366(15) 0.086(3) 0.7347(9) 0.068(5) Uiso 1 1 d .
H9A H 0.4026(15) -0.032(2) 0.5925(8) 0.051(4) Uiso 1 1 d .
H9B H 0.2768(14) 0.082(2) 0.6143(7) 0.044(4) Uiso 1 1 d .
H10A H 0.5969(14) 0.138(2) 0.5571(8) 0.045(4) Uiso 1 1 d .
H11A H 0.6578(13) 0.135(2) 0.6795(7) 0.047(4) Uiso 1 1 d .
H3A H 0.3997(18) 0.2500 0.5247(11) 0.042(5) Uiso 1 2 d S

loop_
_atom_site_aniso_label
_atom_site_aniso_U_11
_atom_site_aniso_U_22
_atom_site_aniso_U_33
_atom_site_aniso_U_23
_atom_site_aniso_U_13
_atom_site_aniso_U_12
C1 0.0296(8) 0.0360(9) 0.0310(8) 0.000 -0.0006(6) 0.000
C2 0.0289(8) 0.0553(12) 0.0427(10) 0.000 -0.0038(7) 0.000
C3 0.0415(10) 0.0603(13) 0.0373(9) 0.000 -0.0140(8) 0.000
C4 0.0477(10) 0.0412(10) 0.0251(8) 0.000 -0.0055(6) 0.000
C5 0.0339(8) 0.0291(8) 0.0233(7) 0.000 -0.0010(6) 0.000
C6 0.0383(9) 0.0418(10) 0.0239(8) 0.000 0.0032(6) 0.000
C7 0.0293(8) 0.0489(11) 0.0348(9) 0.000 0.0067(6) 0.000
N1 0.0285(6) 0.0367(8) 0.0222(6) 0.000 0.0007(5) 0.000
O1 0.0283(7) 0.1244(16) 0.0445(8) 0.000 0.0097(6) 0.000
O2 0.0297(6) 0.0829(11) 0.0248(6) 0.000 0.0060(4) 0.000
O3 0.0323(6) 0.0801(11) 0.0287(6) 0.000 0.0035(5) 0.000
O4 0.0531(8) 0.1037(14) 0.0237(6) 0.000 0.0093(5) 0.000
C8 0.0383(7) 0.0608(9) 0.0352(6) 0.0114(7) 0.0029(5) -0.0042(6)
C9 0.0307(6) 0.0427(7) 0.0388(7) -0.0012(6) -0.0008(5) -0.0012(5)
C10 0.0266(8) 0.0627(13) 0.0282(8) 0.000 0.0047(6) 0.000
C11 0.0223(7) 0.0685(14) 0.0314(8) 0.000 -0.0004(6) 0.000
N2 0.0263(7) 0.0645(11) 0.0243(7) 0.000 0.0007(5) 0.000
N3 0.0257(6) 0.0456(8) 0.0249(6) 0.000 -0.0009(5) 0.000

loop_
_atom_type_symbol
_atom_type_description
_atom_type_scat_dispersion_real
_atom_type_scat_dispersion_imag
_atom_type_scat_source
C C 0.0033 0.0016 'International Tables Vol C Tables 4.2.6.8 and 6.1.1.4'
H H 0.0000 0.0000 'International Tables Vol C Tables 4.2.6.8 and 6.1.1.4'
O O 0.0106 0.0060 'International Tables Vol C Tables 4.2.6.8 and 6.1.1.4'
N N 0.0061 0.0033 'International Tables Vol C Tables 4.2.6.8 and 6.1.1.4'

loop_
_geom_angle_atom_site_label_1
_geom_angle_atom_site_label_2
_geom_angle_atom_site_label_3
_geom_angle
_geom_angle_site_symmetry_1
_geom_angle_site_symmetry_3
N1 C1 C2 123.53(15) . .
N1 C1 C7 119.74(14) . .
C2 C1 C7 116.73(15) . .
C3 C2 C1 118.97(16) . .
C4 C3 C2 118.47(16) . .
C3 C4 C5 119.44(16) . .
N1 C5 C4 122.85(15) . .
N1 C5 C6 119.46(13) . .
C4 C5 C6 117.69(14) . .
O4 C6 O3 124.11(15) . .
O4 C6 C5 117.31(14) . .
O3 C6 C5 118.58(14) . .
O1 C7 O2 123.65(15) . .
O1 C7 C1 119.53(15) . .
O2 C7 C1 116.82(14) . .
C5 N1 C1 116.73(13) . .
N2 C8 C9 110.55(11) . .
N3 C9 C8 108.36(11) . .
N3 C10 C11 108.39(13) . .
N2 C11 C10 110.28(13) . .
C8 N2 C8 110.56(15) . 7_565
C8 N2 C11 108.40(8) . .
C8 N2 C11 108.40(8) 7_565 .
C9 N3 C9 110.39(13) . 7_565
C9 N3 C10 109.68(8) . .
C9 N3 C10 109.68(8) 7_565 .

loop_
_geom_bond_atom_site_label_1
_geom_bond_atom_site_label_2
_geom_bond_distance
_geom_bond_site_symmetry_2
C1 N1 1.342(2) .
C1 C2 1.388(2) .
C1 C7 1.513(2) .
C2 C3 1.376(3) .
C3 C4 1.374(3) .
C4 C5 1.393(2) .
C5 N1 1.3435(19) .
C5 C6 1.525(2) .
C6 O4 1.2339(19) .
C6 O3 1.263(2) .
C7 O1 1.215(2) .
C7 O2 1.291(2) .
C8 N2 1.4771(16) .
C8 C9 1.5256(18) .
C9 N3 1.4872(15) .
C10 N3 1.499(2) .
C10 C11 1.525(2) .
C11 N2 1.485(2) .
N2 C8 1.4771(16) 7_565
N3 C9 1.4872(15) 7_565
